data_7720213
loop_
_publ_author_name
'Gusev, Alexey'
'Kiskin, Mikhail'
'Braga, Elena'
'Zamnius, Ekaterina'
'Zakharov, Konstantin'
'Tyutyunik, Andrey'
'Vlasenko, Valery'
'Zueva, Ekaterina'
'Petrova, Maria'
'Linert, Wolfgang'

_publ_section_title
;
 Diverse structures and emission properties of copper(I) iodide complexes
 based on an oxadiazole-type ligand.
;
_journal_issue 7
_journal_name_full 'Dalton transactions (Cambridge, England : 2003)'
_journal_page_first 3138
_journal_page_last 3151
_journal_paper_doi 10.1039/d5dt02744f
_journal_volume 55
_journal_year 2026
_chemical_formula_moiety 'C13 H9 Cu I N3 O'
_chemical_formula_sum 'C13 H9 Cu I N3 O'
_chemical_formula_weight 413.67
_space_group_crystal_system monoclinic
_space_group_IT_number 14
_space_group_name_Hall '-P 2ybc'
_space_group_name_H-M_alt 'P 1 21/c 1'
_atom_sites_solution_hydrogens geom
_audit_creation_date 2025-10-29
_audit_creation_method
;
Olex2 1.5
(compiled 2023.08.24 svn.re1ec1418 for OlexSys, GUI svn.r6817)
;
_audit_update_record
;
2025-10-29 deposited with the CCDC.	2026-01-12 downloaded from the CCDC.
;
_cell_angle_alpha 90
_cell_angle_beta 104.035(2)
_cell_angle_gamma 90
_cell_formula_units_Z 4
_cell_length_a 11.0011(13)
_cell_length_b 8.2803(9)
_cell_length_c 14.8098(16)
_cell_measurement_reflns_used 6495
_cell_measurement_temperature 150.0
_cell_measurement_theta_max 30.27
_cell_measurement_theta_min 2.46
_cell_volume 1308.8(3)
_computing_molecular_graphics 'Olex2 1.5 (Dolomanov et al., 2009)'
_computing_publication_material 'Olex2 1.5 (Dolomanov et al., 2009)'
_computing_structure_refinement 'SHELXL 2018/3 (Sheldrick, 2015)'
_diffrn_ambient_temperature 150.00
_diffrn_measured_fraction_theta_full 0.969
_diffrn_measured_fraction_theta_max 0.825
_diffrn_measurement_device_type 'Bruker D8 Venture'
_diffrn_measurement_method '\f and \w scans'
_diffrn_radiation_type MoK\a
_diffrn_radiation_wavelength 0.71073
_diffrn_reflns_av_R_equivalents 0.0265
_diffrn_reflns_av_unetI/netI 0.0329
_diffrn_reflns_Laue_measured_fraction_full 0.969
_diffrn_reflns_Laue_measured_fraction_max 0.825
_diffrn_reflns_limit_h_max 14
_diffrn_reflns_limit_h_min -14
_diffrn_reflns_limit_k_max 9
_diffrn_reflns_limit_k_min -10
_diffrn_reflns_limit_l_max 19
_diffrn_reflns_limit_l_min -15
_diffrn_reflns_number 8063
_diffrn_reflns_point_group_measured_fraction_full 0.969
_diffrn_reflns_point_group_measured_fraction_max 0.825
_diffrn_reflns_theta_full 25.242
_diffrn_reflns_theta_max 30.270
_diffrn_reflns_theta_min 3.114
_exptl_absorpt_coefficient_mu 4.021
_exptl_absorpt_correction_T_max 0.7460
_exptl_absorpt_correction_T_min 0.6111
_exptl_absorpt_correction_type multi-scan
_exptl_absorpt_process_details
;
SADABS-2016/2 (Bruker,2016/2) was used for absorption correction.
wR2(int) was 0.0549 before and 0.0422 after correction.
The Ratio of minimum to maximum transmission is 0.8192.
The \l/2 correction factor is Not present.
;
_exptl_crystal_colour orange
_exptl_crystal_density_diffrn 2.099
_exptl_crystal_description prismatic
_exptl_crystal_F_000 792
_exptl_crystal_preparation Luminescent
_exptl_crystal_size_max 0.18
_exptl_crystal_size_mid 0.16
_exptl_crystal_size_min 0.1
_refine_diff_density_max 0.415
_refine_diff_density_min -0.455
_refine_diff_density_rms 0.086
_refine_ls_extinction_method none
_refine_ls_goodness_of_fit_ref 1.058
_refine_ls_hydrogen_treatment constr
_refine_ls_matrix_type full
_refine_ls_number_parameters 172
_refine_ls_number_reflns 3230
_refine_ls_number_restraints 0
_refine_ls_restrained_S_all 1.058
_refine_ls_R_factor_all 0.0212
_refine_ls_R_factor_gt 0.0200
_refine_ls_shift/su_max 0.002
_refine_ls_shift/su_mean 0.000
_refine_ls_structure_factor_coef Fsqd
_refine_ls_weighting_details 'w=1/[\s^2^(Fo^2^)+(0.0148P)^2^+0.7795P] where P=(Fo^2^+2Fc^2^)/3'
_refine_ls_weighting_scheme calc
_refine_ls_wR_factor_gt 0.0494
_refine_ls_wR_factor_ref 0.0500
_reflns_Friedel_coverage 0.000
_reflns_number_gt 3085
_reflns_number_total 3230
_reflns_threshold_expression 'I > 2\s(I)'
_cod_data_source_file d5dt02744f2.cif
_cod_data_source_block 1
_cod_database_code 7720213
_shelx_shelxl_version_number 2018/3
_shelx_space_group_comment
;
The symmetry employed for this shelxl refinement is uniquely defined
by the following loop, which should always be used as a source of
symmetry information in preference to the above space-group names.
They are only intended as comments.
;
_shelx_estimated_absorpt_t_max 0.689
_shelx_estimated_absorpt_t_min 0.531
_olex2_refinement_description
;
1. Fixed Uiso
 At 1.2 times of:
  All C(H) groups
2.a Aromatic/amide H refined with riding coordinates:
 C1(H1), C2(H2), C4(H4), C5(H5), C9(H9), C10(H10), C11(H11), C12(H12), C13(H13)
;
_olex2_submission_special_instructions 'No special instructions were received'

loop_
_space_group_symop_operation_xyz
'x, y, z'
'-x, y+1/2, -z+1/2'
'-x, -y, -z'
'x, -y-1/2, z-1/2'

loop_
_atom_site_label
_atom_site_type_symbol
_atom_site_fract_x
_atom_site_fract_y
_atom_site_fract_z
_atom_site_U_iso_or_equiv
_atom_site_adp_type
_atom_site_occupancy
_atom_site_site_symmetry_order
_atom_site_calc_flag
_atom_site_refinement_flags_posn
_atom_site_refinement_flags_adp
_atom_site_refinement_flags_occupancy
_atom_site_disorder_assembly
_atom_site_disorder_group
I1 I 0.31553(2) 0.40899(2) 0.92998(2) 0.01816(5) Uani 1 1 d . . . . .
Cu1 Cu 0.55585(2) 0.38385(3) 0.95113(2) 0.01763(6) Uani 1 1 d . . . . .
O1 O 0.78120(12) 0.52184(15) 0.55167(9) 0.0163(3) Uani 1 1 d . . . . .
N1 N 0.59297(16) 0.41448(18) 0.82203(11) 0.0166(3) Uani 1 1 d . . . . .
N2 N 0.64217(15) 0.3401(2) 0.48396(10) 0.0174(3) Uani 1 1 d . . . . .
N3 N 0.70321(17) 0.39958(18) 0.41721(12) 0.0182(3) Uani 1 1 d . . . . .
C1 C 0.52339(19) 0.3350(2) 0.74832(13) 0.0221(4) Uani 1 1 d . . . . .
H1 H 0.450814 0.279568 0.755669 0.026 Uiso 1 1 calc R U . . .
C2 C 0.55174(19) 0.3296(2) 0.66211(13) 0.0209(4) Uani 1 1 d . . . . .
H2 H 0.500091 0.271469 0.611908 0.025 Uiso 1 1 calc R U . . .
C3 C 0.65758(18) 0.4113(2) 0.65082(13) 0.0153(3) Uani 1 1 d . . . . .
C4 C 0.73061(18) 0.4942(2) 0.72693(13) 0.0198(4) Uani 1 1 d . . . . .
H4 H 0.803310 0.551529 0.721529 0.024 Uiso 1 1 calc R U . . .
C5 C 0.69512(18) 0.4913(2) 0.81045(13) 0.0199(4) Uani 1 1 d . . . . .
H5 H 0.745927 0.546699 0.862203 0.024 Uiso 1 1 calc R U . . .
C6 C 0.69043(17) 0.4170(2) 0.56106(13) 0.0152(4) Uani 1 1 d . . . . .
C7 C 0.78301(17) 0.5054(2) 0.46027(12) 0.0160(3) Uani 1 1 d . . . . .
C8 C 0.87042(18) 0.6035(2) 0.42337(13) 0.0158(4) Uani 1 1 d . . . . .
C9 C 0.8724(2) 0.5843(2) 0.32997(14) 0.0213(4) Uani 1 1 d . . . . .
H9 H 0.816594 0.510873 0.291391 0.026 Uiso 1 1 calc R U . . .
C10 C 0.9567(2) 0.6736(3) 0.29419(14) 0.0241(4) Uani 1 1 d . . . . .
H10 H 0.959383 0.660105 0.230990 0.029 Uiso 1 1 calc R U . . .
C11 C 1.03738(19) 0.7826(2) 0.35024(15) 0.0238(4) Uani 1 1 d . . . . .
H11 H 1.094948 0.843276 0.325336 0.029 Uiso 1 1 calc R U . . .
C12 C 1.03370(19) 0.8029(2) 0.44262(14) 0.0226(4) Uani 1 1 d . . . . .
H12 H 1.088484 0.877918 0.480689 0.027 Uiso 1 1 calc R U . . .
C13 C 0.95020(18) 0.7138(2) 0.47964(13) 0.0199(4) Uani 1 1 d . . . . .
H13 H 0.947517 0.727947 0.542788 0.024 Uiso 1 1 calc R U . . .

loop_
_atom_site_aniso_label
_atom_site_aniso_U_11
_atom_site_aniso_U_22
_atom_site_aniso_U_33
_atom_site_aniso_U_23
_atom_site_aniso_U_13
_atom_site_aniso_U_12
I1 0.01514(7) 0.02101(8) 0.01827(8) -0.00348(4) 0.00390(5) -0.00029(4)
Cu1 0.01896(12) 0.02181(13) 0.01316(12) 0.00022(8) 0.00590(9) 0.00196(9)
O1 0.0215(6) 0.0155(6) 0.0145(6) -0.0009(4) 0.0091(5) -0.0036(5)
N1 0.0203(8) 0.0182(8) 0.0118(7) 0.0004(5) 0.0052(6) -0.0001(6)
N2 0.0207(8) 0.0206(8) 0.0126(7) 0.0007(5) 0.0074(6) -0.0033(6)
N3 0.0226(8) 0.0205(8) 0.0134(7) 0.0011(5) 0.0081(6) -0.0044(6)
C1 0.0234(9) 0.0276(10) 0.0174(9) -0.0031(7) 0.0092(7) -0.0086(8)
C2 0.0235(9) 0.0260(10) 0.0143(9) -0.0048(7) 0.0069(7) -0.0066(8)
C3 0.0199(9) 0.0139(9) 0.0136(9) 0.0003(6) 0.0068(7) 0.0004(6)
C4 0.0222(9) 0.0220(9) 0.0169(9) -0.0030(7) 0.0083(7) -0.0067(7)
C5 0.0216(9) 0.0234(10) 0.0146(9) -0.0023(7) 0.0044(7) -0.0036(7)
C6 0.0178(9) 0.0141(9) 0.0150(9) 0.0004(6) 0.0066(7) -0.0015(6)
C7 0.0212(9) 0.0158(8) 0.0129(8) 0.0020(6) 0.0077(7) 0.0012(7)
C8 0.0170(9) 0.0156(9) 0.0166(9) 0.0026(6) 0.0073(7) 0.0003(6)
C9 0.0234(10) 0.0254(10) 0.0155(9) 0.0011(7) 0.0053(8) -0.0042(7)
C10 0.0259(10) 0.0310(11) 0.0178(9) 0.0052(7) 0.0097(8) -0.0003(8)
C11 0.0215(9) 0.0232(10) 0.0296(10) 0.0077(8) 0.0119(8) -0.0008(7)
C12 0.0202(9) 0.0186(9) 0.0298(10) -0.0015(7) 0.0076(8) -0.0023(7)
C13 0.0219(9) 0.0196(9) 0.0192(9) -0.0017(7) 0.0068(7) -0.0003(7)

loop_
_atom_type_symbol
_atom_type_description
_atom_type_scat_dispersion_real
_atom_type_scat_dispersion_imag
_atom_type_scat_source
C C 0.0033 0.0016 'International Tables Vol C Tables 4.2.6.8 and 6.1.1.4'
H H 0.0000 0.0000 'International Tables Vol C Tables 4.2.6.8 and 6.1.1.4'
Cu Cu 0.3201 1.2651 'International Tables Vol C Tables 4.2.6.8 and 6.1.1.4'
I I -0.4742 1.8119 'International Tables Vol C Tables 4.2.6.8 and 6.1.1.4'
N N 0.0061 0.0033 'International Tables Vol C Tables 4.2.6.8 and 6.1.1.4'
O O 0.0106 0.0060 'International Tables Vol C Tables 4.2.6.8 and 6.1.1.4'

loop_
_geom_angle_atom_site_label_1
_geom_angle_atom_site_label_2
_geom_angle_atom_site_label_3
_geom_angle
_geom_angle_site_symmetry_1
_geom_angle_site_symmetry_3
_geom_angle_publ_flag
Cu1 I1 Cu1 66.551(10) . 3_667 ?
I1 Cu1 I1 113.448(10) . 3_667 ?
I1 Cu1 Cu1 57.070(9) . 3_667 ?
I1 Cu1 Cu1 56.378(11) 3_667 3_667 ?
N1 Cu1 I1 107.63(5) . . ?
N1 Cu1 I1 110.28(5) . 3_667 ?
N1 Cu1 Cu1 126.30(4) . 3_667 ?
N1 Cu1 N2 98.27(6) . 4_566 ?
N2 Cu1 I1 119.50(5) 4_566 . ?
N2 Cu1 I1 106.54(5) 4_566 3_667 ?
N2 Cu1 Cu1 135.03(4) 4_566 3_667 ?
C6 O1 C7 103.08(14) . . ?
C1 N1 Cu1 119.37(13) . . ?
C5 N1 Cu1 122.53(13) . . ?
C5 N1 C1 117.34(16) . . ?
N3 N2 Cu1 114.45(11) . 4_565 ?
C6 N2 Cu1 134.80(13) . 4_565 ?
C6 N2 N3 106.32(15) . . ?
C7 N3 N2 105.81(15) . . ?
N1 C1 H1 118.2 . . ?
N1 C1 C2 123.57(18) . . ?
C2 C1 H1 118.2 . . ?
C1 C2 H2 120.8 . . ?
C1 C2 C3 118.46(17) . . ?
C3 C2 H2 120.8 . . ?
C2 C3 C4 118.47(17) . . ?
C2 C3 C6 121.62(17) . . ?
C4 C3 C6 119.87(17) . . ?
C3 C4 H4 120.6 . . ?
C5 C4 C3 118.76(17) . . ?
C5 C4 H4 120.6 . . ?
N1 C5 C4 123.38(17) . . ?
N1 C5 H5 118.3 . . ?
C4 C5 H5 118.3 . . ?
O1 C6 C3 117.74(15) . . ?
N2 C6 O1 112.15(15) . . ?
N2 C6 C3 130.05(17) . . ?
O1 C7 C8 118.97(16) . . ?
N3 C7 O1 112.62(15) . . ?
N3 C7 C8 128.41(17) . . ?
C9 C8 C7 118.43(17) . . ?
C13 C8 C7 121.07(17) . . ?
C13 C8 C9 120.50(17) . . ?
C8 C9 H9 120.4 . . ?
C10 C9 C8 119.30(19) . . ?
C10 C9 H9 120.4 . . ?
C9 C10 H10 119.8 . . ?
C9 C10 C11 120.44(19) . . ?
C11 C10 H10 119.8 . . ?
C10 C11 H11 120.0 . . ?
C12 C11 C10 119.97(18) . . ?
C12 C11 H11 120.0 . . ?
C11 C12 H12 119.9 . . ?
C11 C12 C13 120.30(19) . . ?
C13 C12 H12 119.9 . . ?
C8 C13 H13 120.3 . . ?
C12 C13 C8 119.48(18) . . ?
C12 C13 H13 120.3 . . ?

loop_
_geom_bond_atom_site_label_1
_geom_bond_atom_site_label_2
_geom_bond_distance
_geom_bond_site_symmetry_2
_geom_bond_publ_flag
I1 Cu1 2.5941(4) . ?
I1 Cu1 2.6147(3) 3_667 ?
Cu1 Cu1 2.8579(5) 3_667 ?
Cu1 N1 2.0653(16) . ?
Cu1 N2 2.0861(16) 4_566 ?
O1 C6 1.355(2) . ?
O1 C7 1.365(2) . ?
N1 C1 1.343(2) . ?
N1 C5 1.338(2) . ?
N2 N3 1.412(2) . ?
N2 C6 1.303(2) . ?
N3 C7 1.294(2) . ?
C1 H1 0.9500 . ?
C1 C2 1.387(2) . ?
C2 H2 0.9500 . ?
C2 C3 1.391(3) . ?
C3 C4 1.396(3) . ?
C3 C6 1.460(2) . ?
C4 H4 0.9500 . ?
C4 C5 1.385(3) . ?
C5 H5 0.9500 . ?
C7 C8 1.462(2) . ?
C8 C9 1.398(3) . ?
C8 C13 1.394(3) . ?
C9 H9 0.9500 . ?
C9 C10 1.388(3) . ?
C10 H10 0.9500 . ?
C10 C11 1.391(3) . ?
C11 H11 0.9500 . ?
C11 C12 1.389(3) . ?
C12 H12 0.9500 . ?
C12 C13 1.390(3) . ?
C13 H13 0.9500 . ?

loop_
_geom_torsion_atom_site_label_1
_geom_torsion_atom_site_label_2
_geom_torsion_atom_site_label_3
_geom_torsion_atom_site_label_4
_geom_torsion
_geom_torsion_site_symmetry_1
_geom_torsion_site_symmetry_2
_geom_torsion_site_symmetry_3
_geom_torsion_site_symmetry_4
_geom_torsion_publ_flag
Cu1 N1 C1 C2 -170.62(16) . . . . ?
Cu1 N1 C5 C4 170.90(15) . . . . ?
Cu1 N2 N3 C7 -159.48(13) 4_565 . . . ?
Cu1 N2 C6 O1 152.81(13) 4_565 . . . ?
Cu1 N2 C6 C3 -30.2(3) 4_565 . . . ?
O1 C7 C8 C9 179.29(17) . . . . ?
O1 C7 C8 C13 -0.7(3) . . . . ?
N1 C1 C2 C3 -0.3(3) . . . . ?
N2 N3 C7 O1 0.3(2) . . . . ?
N2 N3 C7 C8 -179.94(18) . . . . ?
N3 N2 C6 O1 -1.2(2) . . . . ?
N3 N2 C6 C3 175.81(18) . . . . ?
N3 C7 C8 C9 -0.5(3) . . . . ?
N3 C7 C8 C13 179.53(19) . . . . ?
C1 N1 C5 C4 0.9(3) . . . . ?
C1 C2 C3 C4 0.3(3) . . . . ?
C1 C2 C3 C6 -177.28(18) . . . . ?
C2 C3 C4 C5 0.2(3) . . . . ?
C2 C3 C6 O1 168.48(17) . . . . ?
C2 C3 C6 N2 -8.4(3) . . . . ?
C3 C4 C5 N1 -0.9(3) . . . . ?
C4 C3 C6 O1 -9.1(3) . . . . ?
C4 C3 C6 N2 174.07(19) . . . . ?
C5 N1 C1 C2 -0.3(3) . . . . ?
C6 O1 C7 N3 -0.9(2) . . . . ?
C6 O1 C7 C8 179.25(16) . . . . ?
C6 N2 N3 C7 0.5(2) . . . . ?
C6 C3 C4 C5 177.87(17) . . . . ?
C7 O1 C6 N2 1.3(2) . . . . ?
C7 O1 C6 C3 -176.09(16) . . . . ?
C7 C8 C9 C10 -178.53(18) . . . . ?
C7 C8 C13 C12 178.84(18) . . . . ?
C8 C9 C10 C11 -0.8(3) . . . . ?
C9 C8 C13 C12 -1.2(3) . . . . ?
C9 C10 C11 C12 -0.1(3) . . . . ?
C10 C11 C12 C13 0.4(3) . . . . ?
C11 C12 C13 C8 0.2(3) . . . . ?
C13 C8 C9 C10 1.5(3) . . . . ?
